data_7064341
loop_
_publ_author_name
'Das, Anisha'
'Nama, Debabrata'
'Majumder, Chinmoy'
'Roy, Subhadip'
'Singh, S. Sureshkumar'
'Sandham, Alka'
'Singh, Salam Pradeep'
'Roy, Manojit'
'Misra, Tarun Kumar'

_publ_section_title
;
 Crystallographic, topological, antidiabetic, and docking evaluation of an
 azo-enamine ligand and its triphenyltin(iv) coordination polymer
;
_journal_issue 17
_journal_name_full 'New Journal of Chemistry'
_journal_page_first 7142
_journal_page_last 7151
_journal_paper_doi 10.1039/D5NJ03575A
_journal_volume 50
_journal_year 2026
_chemical_formula_sum 'C34 H29 N3 O4 Sn'
_chemical_formula_weight 662.29
_space_group_crystal_system monoclinic
_space_group_IT_number 14
_space_group_name_Hall '-P 2yn'
_space_group_name_H-M_alt 'P 1 21/n 1'
_atom_sites_solution_hydrogens mixed
_audit_creation_method SHELXL-2018/3
_audit_update_record
;
2025-08-31 deposited with the CCDC.	2026-03-09 downloaded from the CCDC.
;
_cell_angle_alpha 90
_cell_angle_beta 91.5350(10)
_cell_angle_gamma 90
_cell_formula_units_Z 4
_cell_length_a 11.5962(2)
_cell_length_b 19.0791(3)
_cell_length_c 13.6158(2)
_cell_measurement_reflns_used 9964
_cell_measurement_temperature 298(2)
_cell_measurement_theta_max 68.29
_cell_measurement_theta_min 2.32
_cell_volume 3011.35(8)
_computing_cell_refinement 'APEX3/SAINT (Bruker, 2016)'
_computing_data_collection 'APEX3(Bruker, 2016)'
_computing_data_reduction 'SAINT/XPREP (Bruker, 2016)'
_computing_molecular_graphics 'ORTEP3 (Farrugia, 2012)'
_computing_structure_refinement 'SHELXL-2018/3 (Sheldrick, 2018)'
_computing_structure_solution 'SHELXT 2018/2 (Sheldrick, 2018)'
_diffrn_ambient_temperature 298(2)
_diffrn_measured_fraction_theta_full 0.999
_diffrn_measured_fraction_theta_max 0.999
_diffrn_measurement_device_type 'Bruker D8 Venture Diffractometer'
_diffrn_measurement_method '\f and \w scans'
_diffrn_radiation_type CuK\a
_diffrn_radiation_wavelength 1.54178
_diffrn_reflns_av_R_equivalents 0.0466
_diffrn_reflns_av_unetI/netI 0.0207
_diffrn_reflns_Laue_measured_fraction_full 0.999
_diffrn_reflns_Laue_measured_fraction_max 0.999
_diffrn_reflns_limit_h_max 13
_diffrn_reflns_limit_h_min -13
_diffrn_reflns_limit_k_max 22
_diffrn_reflns_limit_k_min -23
_diffrn_reflns_limit_l_max 16
_diffrn_reflns_limit_l_min -16
_diffrn_reflns_number 65108
_diffrn_reflns_point_group_measured_fraction_full 0.999
_diffrn_reflns_point_group_measured_fraction_max 0.999
_diffrn_reflns_theta_full 67.679
_diffrn_reflns_theta_max 68.351
_diffrn_reflns_theta_min 3.989
_diffrn_source 'micro focus sealed tube'
_exptl_absorpt_coefficient_mu 7.095
_exptl_absorpt_correction_T_max 0.7531
_exptl_absorpt_correction_T_min 0.5378
_exptl_absorpt_correction_type multi-scan
_exptl_absorpt_process_details 'SADABS-2016/2 - Bruker AXS'
_exptl_crystal_colour orange
_exptl_crystal_density_diffrn 1.461
_exptl_crystal_description block
_exptl_crystal_F_000 1344
_exptl_crystal_size_max 0.302
_exptl_crystal_size_mid 0.113
_exptl_crystal_size_min 0.086
_refine_diff_density_max 1.014
_refine_diff_density_min -0.441
_refine_diff_density_rms 0.061
_refine_ls_extinction_method none
_refine_ls_goodness_of_fit_ref 1.077
_refine_ls_hydrogen_treatment mixed
_refine_ls_matrix_type full
_refine_ls_number_parameters 385
_refine_ls_number_reflns 5522
_refine_ls_number_restraints 1
_refine_ls_restrained_S_all 1.077
_refine_ls_R_factor_all 0.0359
_refine_ls_R_factor_gt 0.0307
_refine_ls_shift/su_max 0.002
_refine_ls_shift/su_mean 0.000
_refine_ls_structure_factor_coef Fsqd
_refine_ls_weighting_details 'w=1/[\s^2^(Fo^2^)+(0.0236P)^2^+4.5633P] where P=(Fo^2^+2Fc^2^)/3'
_refine_ls_weighting_scheme calc
_refine_ls_wR_factor_gt 0.0710
_refine_ls_wR_factor_ref 0.0748
_reflns_Friedel_coverage 0.000
_reflns_number_gt 4971
_reflns_number_total 5522
_reflns_threshold_expression 'I > 2\s(I)'
_cod_data_source_file d5nj03575a2.cif
_cod_data_source_block shelx
_cod_depositor_comments 'Adding full bibliography for 7064341--7064342.cif.'
_cod_original_sg_symbol_H-M 'P 21/n'
_cod_database_code 7064341
_shelx_shelxl_version_number 2018/3
_shelx_space_group_comment
;
The symmetry employed for this shelxl refinement is uniquely defined
by the following loop, which should always be used as a source of
symmetry information in preference to the above space-group names.
They are only intended as comments.
;
_shelx_estimated_absorpt_t_min 0.223
_shelx_estimated_absorpt_t_max 0.581

loop_
_space_group_symop_operation_xyz
'x, y, z'
'-x+1/2, y+1/2, -z+1/2'
'-x, -y, -z'
'x-1/2, -y-1/2, z-1/2'

loop_
_atom_site_label
_atom_site_type_symbol
_atom_site_fract_x
_atom_site_fract_y
_atom_site_fract_z
_atom_site_U_iso_or_equiv
_atom_site_adp_type
_atom_site_occupancy
_atom_site_site_symmetry_order
_atom_site_calc_flag
_atom_site_refinement_flags_posn
_atom_site_refinement_flags_adp
_atom_site_refinement_flags_occupancy
_atom_site_disorder_assembly
_atom_site_disorder_group
Sn1 Sn 0.67824(2) 0.12162(2) 0.74990(2) 0.03514(7) Uani 1 1 d . . . . .
C1 C 0.6103(3) 0.03585(16) 0.8308(2) 0.0394(7) Uani 1 1 d . . . . .
C2 C 0.6655(3) 0.00733(19) 0.9120(3) 0.0497(8) Uani 1 1 d . . . . .
H2 H 0.734749 0.026733 0.934870 0.060 Uiso 1 1 calc R U . . .
C3 C 0.6198(3) -0.0500(2) 0.9606(3) 0.0573(9) Uani 1 1 d . . . . .
H3 H 0.658538 -0.068609 1.015289 0.069 Uiso 1 1 calc R U . . .
C4 C 0.5176(3) -0.0792(2) 0.9280(3) 0.0592(9) Uani 1 1 d . . . . .
H4 H 0.487125 -0.117599 0.960423 0.071 Uiso 1 1 calc R U . . .
C5 C 0.4606(3) -0.05151(19) 0.8472(3) 0.0581(9) Uani 1 1 d . . . . .
H5 H 0.390922 -0.070826 0.825118 0.070 Uiso 1 1 calc R U . . .
C6 C 0.5072(3) 0.00542(18) 0.7985(3) 0.0478(8) Uani 1 1 d . . . . .
H6 H 0.468707 0.023491 0.743254 0.057 Uiso 1 1 calc R U . . .
C7 C 0.7344(3) 0.22202(16) 0.7995(2) 0.0398(7) Uani 1 1 d . . . . .
C8 C 0.7216(5) 0.2448(2) 0.8929(3) 0.0829(15) Uani 1 1 d . . . . .
H8 H 0.685617 0.215955 0.937881 0.099 Uiso 1 1 calc R U . . .
C9 C 0.7614(5) 0.3105(3) 0.9229(4) 0.0927(16) Uani 1 1 d . . . . .
H9 H 0.752021 0.324638 0.987519 0.111 Uiso 1 1 calc R U . . .
C10 C 0.8130(4) 0.3537(2) 0.8597(4) 0.0720(12) Uani 1 1 d . . . . .
H10 H 0.841914 0.396915 0.880273 0.086 Uiso 1 1 calc R U . . .
C11 C 0.8217(5) 0.3326(3) 0.7658(4) 0.0954(17) Uani 1 1 d . . . . .
H11 H 0.854303 0.362706 0.720560 0.115 Uiso 1 1 calc R U . . .
C12 C 0.7831(4) 0.2669(2) 0.7347(3) 0.0736(12) Uani 1 1 d . . . . .
H12 H 0.790582 0.253636 0.669480 0.088 Uiso 1 1 calc R U . . .
C13 C 0.7184(3) 0.09288(16) 0.6027(2) 0.0416(7) Uani 1 1 d . . . . .
C14 C 0.6333(4) 0.0705(3) 0.5380(3) 0.0812(15) Uani 1 1 d . . . . .
H14 H 0.557635 0.067981 0.558581 0.097 Uiso 1 1 calc R U . . .
C15 C 0.6577(6) 0.0519(4) 0.4435(4) 0.120(3) Uani 1 1 d . . . . .
H15 H 0.598651 0.036779 0.401050 0.144 Uiso 1 1 calc R U . . .
C16 C 0.7689(6) 0.0554(3) 0.4111(4) 0.104(2) Uani 1 1 d . . . . .
H16 H 0.785613 0.042222 0.347257 0.125 Uiso 1 1 calc R U . . .
C17 C 0.8530(5) 0.0781(4) 0.4728(4) 0.0994(18) Uani 1 1 d . . . . .
H17 H 0.928154 0.081826 0.451247 0.119 Uiso 1 1 calc R U . . .
C18 C 0.8281(3) 0.0961(3) 0.5684(3) 0.0725(12) Uani 1 1 d . . . . .
H18 H 0.887756 0.110799 0.610578 0.087 Uiso 1 1 calc R U . . .
C19 C 0.4362(2) 0.17631(15) 0.7612(2) 0.0392(7) Uani 1 1 d . . . . .
C20 C 0.3177(2) 0.18903(16) 0.7181(2) 0.0386(7) Uani 1 1 d . . . . .
C21 C 0.2388(3) 0.13453(18) 0.7120(3) 0.0533(9) Uani 1 1 d . . . . .
H21 H 0.260334 0.089907 0.732969 0.064 Uiso 1 1 calc R U . . .
C22 C 0.1288(3) 0.1461(2) 0.6749(3) 0.0640(11) Uani 1 1 d . . . . .
H22 H 0.076423 0.109209 0.670607 0.077 Uiso 1 1 calc R U . . .
C23 C 0.0960(3) 0.2121(2) 0.6442(3) 0.0655(11) Uani 1 1 d . . . . .
H23 H 0.021508 0.219785 0.619581 0.079 Uiso 1 1 calc R U . . .
C24 C 0.1730(3) 0.26666(18) 0.6498(3) 0.0535(9) Uani 1 1 d . . . . .
H24 H 0.150568 0.311153 0.628987 0.064 Uiso 1 1 calc R U . . .
C25 C 0.2846(2) 0.25554(15) 0.6866(2) 0.0384(7) Uani 1 1 d . . . . .
C26 C 0.4256(3) 0.41942(15) 0.6661(2) 0.0381(6) Uani 1 1 d . . . . .
C27 C 0.3995(3) 0.48036(16) 0.6174(2) 0.0413(7) Uani 1 1 d . . . . .
H27 H 0.331941 0.482589 0.579109 0.050 Uiso 1 1 calc R U . . .
C28 C 0.4705(2) 0.53916(15) 0.6232(2) 0.0368(6) Uani 1 1 d . . . . .
C29 C 0.5728(2) 0.53719(15) 0.6838(2) 0.0372(6) Uani 1 1 d . . . . .
C30 C 0.5980(3) 0.47342(17) 0.7328(3) 0.0491(8) Uani 1 1 d . . . . .
H30 H 0.664654 0.470327 0.772080 0.059 Uiso 1 1 calc R U . . .
C31 C 0.5279(3) 0.41643(17) 0.7242(3) 0.0457(8) Uani 1 1 d . . . . .
H31 H 0.547703 0.375174 0.756866 0.055 Uiso 1 1 calc R U . . .
C32 C 0.4377(3) 0.59975(17) 0.5680(2) 0.0452(7) Uani 1 1 d . . . . .
H32 H 0.373492 0.595674 0.525988 0.054 Uiso 1 1 calc R U . . .
C33 C 0.4455(3) 0.7220(2) 0.5179(3) 0.0626(10) Uani 1 1 d . . . . .
H33A H 0.433897 0.710639 0.448878 0.075 Uiso 1 1 calc R U . . .
H33B H 0.502634 0.759019 0.522993 0.075 Uiso 1 1 calc R U . . .
C34 C 0.3337(4) 0.7476(2) 0.5586(3) 0.0639(10) Uani 1 1 d . . . . .
H34A H 0.341127 0.752341 0.629412 0.077 Uiso 1 1 calc R U . . .
H34B H 0.314040 0.792989 0.530930 0.077 Uiso 1 1 calc R U . . .
N1 N 0.3709(2) 0.30875(13) 0.6965(2) 0.0412(6) Uani 1 1 d . . . . .
N2 N 0.3435(2) 0.36482(13) 0.6556(2) 0.0430(6) Uani 1 1 d . . . . .
N3 N 0.4887(2) 0.65940(15) 0.5711(2) 0.0485(7) Uani 1 1 d . . . . .
H3N H 0.551(3) 0.661(2) 0.610(3) 0.058 Uiso 1 1 d . U . . .
O1 O 0.50921(17) 0.15631(12) 0.69846(16) 0.0450(5) Uani 1 1 d . . . . .
O2 O 0.4542(2) 0.18210(14) 0.84975(18) 0.0549(6) Uani 1 1 d . . . . .
O3 O 0.63658(17) 0.59285(11) 0.69256(18) 0.0456(5) Uani 1 1 d . . . . .
O4 O 0.2471(3) 0.69851(17) 0.5340(2) 0.0719(8) Uani 1 1 d D . . . .
H4A H 0.187(3) 0.705(3) 0.568(4) 0.108 Uiso 1 1 d D U . . .

loop_
_atom_site_aniso_label
_atom_site_aniso_U_11
_atom_site_aniso_U_22
_atom_site_aniso_U_33
_atom_site_aniso_U_23
_atom_site_aniso_U_13
_atom_site_aniso_U_12
Sn1 0.03146(11) 0.03572(12) 0.03813(12) 0.00335(8) -0.00118(7) 0.00124(8)
C1 0.0391(16) 0.0382(16) 0.0409(16) 0.0047(13) -0.0004(13) 0.0015(13)
C2 0.0431(17) 0.056(2) 0.0495(19) 0.0104(16) -0.0061(14) -0.0018(15)
C3 0.061(2) 0.060(2) 0.050(2) 0.0170(17) -0.0024(17) 0.0058(18)
C4 0.069(2) 0.046(2) 0.063(2) 0.0091(17) 0.0079(19) -0.0061(18)
C5 0.057(2) 0.046(2) 0.071(2) 0.0021(18) -0.0058(18) -0.0127(17)
C6 0.0486(18) 0.0448(18) 0.0495(19) 0.0052(15) -0.0095(15) -0.0054(15)
C7 0.0352(15) 0.0374(16) 0.0468(17) 0.0054(13) 0.0000(13) 0.0047(12)
C8 0.126(4) 0.067(3) 0.056(2) -0.011(2) 0.019(3) -0.038(3)
C9 0.134(5) 0.075(3) 0.070(3) -0.026(3) 0.012(3) -0.031(3)
C10 0.077(3) 0.041(2) 0.097(3) -0.004(2) -0.011(2) -0.0092(19)
C11 0.123(4) 0.059(3) 0.106(4) 0.013(3) 0.025(3) -0.036(3)
C12 0.095(3) 0.065(3) 0.063(3) 0.001(2) 0.020(2) -0.019(2)
C13 0.0448(17) 0.0392(16) 0.0412(17) 0.0011(13) 0.0047(13) -0.0001(13)
C14 0.082(3) 0.108(4) 0.054(2) -0.022(2) 0.011(2) -0.050(3)
C15 0.144(5) 0.153(6) 0.064(3) -0.042(3) 0.018(3) -0.083(5)
C16 0.148(6) 0.104(4) 0.061(3) -0.028(3) 0.037(3) -0.026(4)
C17 0.078(3) 0.144(5) 0.078(3) -0.011(3) 0.035(3) 0.014(3)
C18 0.046(2) 0.114(4) 0.058(2) -0.010(2) 0.0048(18) 0.004(2)
C19 0.0337(15) 0.0317(15) 0.0520(19) 0.0095(13) 0.0003(13) 0.0014(12)
C20 0.0319(14) 0.0385(16) 0.0456(17) 0.0031(13) 0.0024(12) 0.0007(12)
C21 0.0433(18) 0.0409(18) 0.076(2) 0.0117(17) 0.0002(17) -0.0096(14)
C22 0.0387(18) 0.060(2) 0.093(3) 0.014(2) -0.0052(18) -0.0176(17)
C23 0.0304(17) 0.067(3) 0.099(3) 0.010(2) -0.0105(18) -0.0041(16)
C24 0.0372(17) 0.0427(19) 0.080(3) 0.0047(17) -0.0041(16) 0.0066(14)
C25 0.0317(14) 0.0335(15) 0.0499(18) -0.0007(13) 0.0014(13) -0.0005(12)
C26 0.0365(15) 0.0312(15) 0.0462(17) -0.0018(13) -0.0033(13) -0.0025(12)
C27 0.0375(16) 0.0379(16) 0.0480(18) 0.0005(13) -0.0103(13) -0.0015(13)
C28 0.0352(15) 0.0327(15) 0.0422(16) 0.0001(12) -0.0017(12) 0.0019(12)
C29 0.0324(14) 0.0333(15) 0.0458(17) -0.0031(13) 0.0003(12) 0.0013(12)
C30 0.0351(16) 0.0433(18) 0.068(2) 0.0067(16) -0.0177(15) -0.0008(14)
C31 0.0412(17) 0.0344(16) 0.061(2) 0.0078(14) -0.0080(15) 0.0028(13)
C32 0.0431(17) 0.0414(17) 0.0506(19) 0.0054(14) -0.0080(14) -0.0011(14)
C33 0.063(2) 0.049(2) 0.076(3) 0.0243(19) 0.001(2) -0.0032(17)
C34 0.077(3) 0.042(2) 0.072(3) 0.0098(18) 0.000(2) 0.0070(19)
N1 0.0360(13) 0.0304(13) 0.0569(16) 0.0005(12) -0.0032(11) 0.0014(10)
N2 0.0404(14) 0.0344(14) 0.0538(16) 0.0026(12) -0.0075(12) -0.0012(11)
N3 0.0448(15) 0.0400(15) 0.0605(18) 0.0091(13) -0.0013(13) -0.0005(12)
O1 0.0308(10) 0.0516(13) 0.0525(13) 0.0100(10) 0.0009(9) 0.0079(9)
O2 0.0464(13) 0.0658(16) 0.0522(15) 0.0014(12) -0.0041(11) 0.0049(11)
O3 0.0343(11) 0.0349(11) 0.0670(15) 0.0013(10) -0.0110(10) -0.0046(9)
O4 0.0632(17) 0.0724(19) 0.080(2) -0.0047(16) 0.0075(15) 0.0020(15)

loop_
_atom_type_symbol
_atom_type_description
_atom_type_scat_dispersion_real
_atom_type_scat_dispersion_imag
_atom_type_scat_source
C C 0.0181 0.0091 'International Tables Vol C Tables 4.2.6.8 and 6.1.1.4'
H H 0.0000 0.0000 'International Tables Vol C Tables 4.2.6.8 and 6.1.1.4'
N N 0.0311 0.0180 'International Tables Vol C Tables 4.2.6.8 and 6.1.1.4'
O O 0.0492 0.0322 'International Tables Vol C Tables 4.2.6.8 and 6.1.1.4'
Sn Sn 0.0259 5.4591 'International Tables Vol C Tables 4.2.6.8 and 6.1.1.4'

loop_
_geom_angle_atom_site_label_1
_geom_angle_atom_site_label_2
_geom_angle_atom_site_label_3
_geom_angle
_geom_angle_site_symmetry_1
_geom_angle_site_symmetry_3
_geom_angle_publ_flag
C7 Sn1 C1 129.82(12) . . ?
C7 Sn1 C13 117.08(12) . . ?
C1 Sn1 C13 112.30(12) . . ?
C7 Sn1 O1 95.39(10) . . ?
C1 Sn1 O1 93.31(10) . . ?
C13 Sn1 O1 89.60(11) . . ?
C7 Sn1 O3 80.45(9) . 2_646 ?
C1 Sn1 O3 89.74(10) . 2_646 ?
C13 Sn1 O3 91.89(10) . 2_646 ?
O1 Sn1 O3 175.82(8) . 2_646 ?
C2 C1 C6 117.9(3) . . ?
C2 C1 Sn1 123.2(2) . . ?
C6 C1 Sn1 118.9(2) . . ?
C1 C2 C3 121.2(3) . . ?
C1 C2 H2 119.4 . . ?
C3 C2 H2 119.4 . . ?
C4 C3 C2 120.2(3) . . ?
C4 C3 H3 119.9 . . ?
C2 C3 H3 119.9 . . ?
C3 C4 C5 119.7(3) . . ?
C3 C4 H4 120.1 . . ?
C5 C4 H4 120.1 . . ?
C4 C5 C6 119.8(3) . . ?
C4 C5 H5 120.1 . . ?
C6 C5 H5 120.1 . . ?
C5 C6 C1 121.2(3) . . ?
C5 C6 H6 119.4 . . ?
C1 C6 H6 119.4 . . ?
C8 C7 C12 117.6(4) . . ?
C8 C7 Sn1 123.1(3) . . ?
C12 C7 Sn1 119.3(3) . . ?
C7 C8 C9 121.3(4) . . ?
C7 C8 H8 119.4 . . ?
C9 C8 H8 119.4 . . ?
C10 C9 C8 121.0(4) . . ?
C10 C9 H9 119.5 . . ?
C8 C9 H9 119.5 . . ?
C9 C10 C11 118.0(4) . . ?
C9 C10 H10 121.0 . . ?
C11 C10 H10 121.0 . . ?
C10 C11 C12 121.7(4) . . ?
C10 C11 H11 119.1 . . ?
C12 C11 H11 119.1 . . ?
C7 C12 C11 120.3(4) . . ?
C7 C12 H12 119.9 . . ?
C11 C12 H12 119.9 . . ?
C18 C13 C14 116.9(3) . . ?
C18 C13 Sn1 122.4(3) . . ?
C14 C13 Sn1 120.7(3) . . ?
C15 C14 C13 121.4(5) . . ?
C15 C14 H14 119.3 . . ?
C13 C14 H14 119.3 . . ?
C14 C15 C16 120.5(5) . . ?
C14 C15 H15 119.8 . . ?
C16 C15 H15 119.8 . . ?
C17 C16 C15 119.1(5) . . ?
C17 C16 H16 120.5 . . ?
C15 C16 H16 120.5 . . ?
C16 C17 C18 120.2(5) . . ?
C16 C17 H17 119.9 . . ?
C18 C17 H17 119.9 . . ?
C13 C18 C17 121.9(4) . . ?
C13 C18 H18 119.0 . . ?
C17 C18 H18 119.0 . . ?
O2 C19 O1 126.0(3) . . ?
O2 C19 C20 120.1(3) . . ?
O1 C19 C20 113.9(3) . . ?
C21 C20 C25 119.3(3) . . ?
C21 C20 C19 119.9(3) . . ?
C25 C20 C19 120.7(3) . . ?
C22 C21 C20 120.4(3) . . ?
C22 C21 H21 119.8 . . ?
C20 C21 H21 119.8 . . ?
C21 C22 C23 120.2(3) . . ?
C21 C22 H22 119.9 . . ?
C23 C22 H22 119.9 . . ?
C24 C23 C22 120.2(3) . . ?
C24 C23 H23 119.9 . . ?
C22 C23 H23 119.9 . . ?
C23 C24 C25 120.2(3) . . ?
C23 C24 H24 119.9 . . ?
C25 C24 H24 119.9 . . ?
C20 C25 C24 119.8(3) . . ?
C20 C25 N1 115.6(3) . . ?
C24 C25 N1 124.6(3) . . ?
C27 C26 C31 118.6(3) . . ?
C27 C26 N2 115.9(3) . . ?
C31 C26 N2 125.5(3) . . ?
C26 C27 C28 122.3(3) . . ?
C26 C27 H27 118.9 . . ?
C28 C27 H27 118.9 . . ?
C27 C28 C32 118.3(3) . . ?
C27 C28 C29 119.5(3) . . ?
C32 C28 C29 122.2(3) . . ?
O3 C29 C30 123.4(3) . . ?
O3 C29 C28 119.6(3) . . ?
C30 C29 C28 117.0(3) . . ?
C31 C30 C29 122.1(3) . . ?
C31 C30 H30 118.9 . . ?
C29 C30 H30 118.9 . . ?
C30 C31 C26 120.5(3) . . ?
C30 C31 H31 119.7 . . ?
C26 C31 H31 119.7 . . ?
N3 C32 C28 125.9(3) . . ?
N3 C32 H32 117.1 . . ?
C28 C32 H32 117.1 . . ?
N3 C33 C34 111.4(3) . . ?
N3 C33 H33A 109.3 . . ?
C34 C33 H33A 109.3 . . ?
N3 C33 H33B 109.3 . . ?
C34 C33 H33B 109.3 . . ?
H33A C33 H33B 108.0 . . ?
O4 C34 C33 108.3(3) . . ?
O4 C34 H34A 110.0 . . ?
C33 C34 H34A 110.0 . . ?
O4 C34 H34B 110.0 . . ?
C33 C34 H34B 110.0 . . ?
H34A C34 H34B 108.4 . . ?
N2 N1 C25 113.5(2) . . ?
N1 N2 C26 115.1(2) . . ?
C32 N3 C33 123.4(3) . . ?
C32 N3 H3N 115(3) . . ?
C33 N3 H3N 121(3) . . ?
C19 O1 Sn1 119.04(19) . . ?
C29 O3 Sn1 137.80(19) . 2_656 ?
C34 O4 H4A 111(4) . . ?

loop_
_geom_bond_atom_site_label_1
_geom_bond_atom_site_label_2
_geom_bond_distance
_geom_bond_site_symmetry_2
_geom_bond_publ_flag
Sn1 C7 2.127(3) . ?
Sn1 C1 2.135(3) . ?
Sn1 C13 2.141(3) . ?
Sn1 O1 2.167(2) . ?
Sn1 O3 2.332(2) 2_646 ?
C1 C2 1.375(4) . ?
C1 C6 1.390(4) . ?
C2 C3 1.391(5) . ?
C2 H2 0.9300 . ?
C3 C4 1.372(5) . ?
C3 H3 0.9300 . ?
C4 C5 1.374(5) . ?
C4 H4 0.9300 . ?
C5 C6 1.390(5) . ?
C5 H5 0.9300 . ?
C6 H6 0.9300 . ?
C7 C8 1.356(5) . ?
C7 C12 1.362(5) . ?
C8 C9 1.393(6) . ?
C8 H8 0.9300 . ?
C9 C10 1.344(7) . ?
C9 H9 0.9300 . ?
C10 C11 1.347(7) . ?
C10 H10 0.9300 . ?
C11 C12 1.393(6) . ?
C11 H11 0.9300 . ?
C12 H12 0.9300 . ?
C13 C18 1.369(5) . ?
C13 C14 1.373(5) . ?
C14 C15 1.371(6) . ?
C14 H14 0.9300 . ?
C15 C16 1.376(8) . ?
C15 H15 0.9300 . ?
C16 C17 1.342(8) . ?
C16 H16 0.9300 . ?
C17 C18 1.384(6) . ?
C17 H17 0.9300 . ?
C18 H18 0.9300 . ?
C19 O2 1.224(4) . ?
C19 O1 1.277(4) . ?
C19 C20 1.499(4) . ?
C20 C21 1.386(4) . ?
C20 C25 1.390(4) . ?
C21 C22 1.378(5) . ?
C21 H21 0.9300 . ?
C22 C23 1.378(5) . ?
C22 H22 0.9300 . ?
C23 C24 1.371(5) . ?
C23 H23 0.9300 . ?
C24 C25 1.392(4) . ?
C24 H24 0.9300 . ?
C25 N1 1.429(4) . ?
C26 C27 1.368(4) . ?
C26 C31 1.409(4) . ?
C26 N2 1.416(4) . ?
C27 C28 1.393(4) . ?
C27 H27 0.9300 . ?
C28 C32 1.425(4) . ?
C28 C29 1.427(4) . ?
C29 O3 1.298(4) . ?
C29 C30 1.414(4) . ?
C30 C31 1.361(4) . ?
C30 H30 0.9300 . ?
C31 H31 0.9300 . ?
C32 N3 1.283(4) . ?
C32 H32 0.9300 . ?
C33 N3 1.478(4) . ?
C33 C34 1.504(6) . ?
C33 H33A 0.9700 . ?
C33 H33B 0.9700 . ?
C34 O4 1.407(5) . ?
C34 H34A 0.9700 . ?
C34 H34B 0.9700 . ?
N1 N2 1.243(3) . ?
N3 H3N 0.88(4) . ?
O4 H4A 0.86(2) . ?

loop_
_geom_hbond_atom_site_label_D
_geom_hbond_atom_site_label_H
_geom_hbond_atom_site_label_A
_geom_hbond_distance_DH
_geom_hbond_distance_HA
_geom_hbond_distance_DA
_geom_hbond_angle_DHA
_geom_hbond_site_symmetry_A
_geom_hbond_publ_flag
C32 H32 O4 0.93 2.45 2.932(4) 112.0 . yes
N3 H3N O3 0.88(4) 1.98(4) 2.671(4) 134(3) . yes
O4 H4A O2 0.86(2) 2.05(3) 2.872(4) 159(5) 2_556 yes

loop_
_geom_torsion_atom_site_label_1
_geom_torsion_atom_site_label_2
_geom_torsion_atom_site_label_3
_geom_torsion_atom_site_label_4
_geom_torsion
_geom_torsion_site_symmetry_1
_geom_torsion_site_symmetry_2
_geom_torsion_site_symmetry_3
_geom_torsion_site_symmetry_4
_geom_torsion_publ_flag
C6 C1 C2 C3 -0.2(5) . . . . ?
Sn1 C1 C2 C3 -177.9(3) . . . . ?
C1 C2 C3 C4 -0.1(6) . . . . ?
C2 C3 C4 C5 -0.1(6) . . . . ?
C3 C4 C5 C6 0.6(6) . . . . ?
C4 C5 C6 C1 -0.9(6) . . . . ?
C2 C1 C6 C5 0.7(5) . . . . ?
Sn1 C1 C6 C5 178.5(3) . . . . ?
C12 C7 C8 C9 -2.7(7) . . . . ?
Sn1 C7 C8 C9 178.9(4) . . . . ?
C7 C8 C9 C10 0.5(9) . . . . ?
C8 C9 C10 C11 2.2(9) . . . . ?
C9 C10 C11 C12 -2.6(9) . . . . ?
C8 C7 C12 C11 2.3(7) . . . . ?
Sn1 C7 C12 C11 -179.3(4) . . . . ?
C10 C11 C12 C7 0.4(9) . . . . ?
C18 C13 C14 C15 0.4(8) . . . . ?
Sn1 C13 C14 C15 -179.9(5) . . . . ?
C13 C14 C15 C16 -0.2(10) . . . . ?
C14 C15 C16 C17 -0.8(11) . . . . ?
C15 C16 C17 C18 1.6(10) . . . . ?
C14 C13 C18 C17 0.3(7) . . . . ?
Sn1 C13 C18 C17 -179.3(4) . . . . ?
C16 C17 C18 C13 -1.4(9) . . . . ?
O2 C19 C20 C21 -87.9(4) . . . . ?
O1 C19 C20 C21 88.7(4) . . . . ?
O2 C19 C20 C25 90.4(4) . . . . ?
O1 C19 C20 C25 -93.0(4) . . . . ?
C25 C20 C21 C22 0.0(6) . . . . ?
C19 C20 C21 C22 178.3(4) . . . . ?
C20 C21 C22 C23 -0.4(7) . . . . ?
C21 C22 C23 C24 0.4(7) . . . . ?
C22 C23 C24 C25 0.0(7) . . . . ?
C21 C20 C25 C24 0.4(5) . . . . ?
C19 C20 C25 C24 -177.9(3) . . . . ?
C21 C20 C25 N1 179.4(3) . . . . ?
C19 C20 C25 N1 1.1(4) . . . . ?
C23 C24 C25 C20 -0.4(6) . . . . ?
C23 C24 C25 N1 -179.3(4) . . . . ?
C31 C26 C27 C28 0.1(5) . . . . ?
N2 C26 C27 C28 178.2(3) . . . . ?
C26 C27 C28 C32 178.5(3) . . . . ?
C26 C27 C28 C29 -1.7(5) . . . . ?
C27 C28 C29 O3 -177.1(3) . . . . ?
C32 C28 C29 O3 2.6(5) . . . . ?
C27 C28 C29 C30 2.0(4) . . . . ?
C32 C28 C29 C30 -178.2(3) . . . . ?
O3 C29 C30 C31 178.3(3) . . . . ?
C28 C29 C30 C31 -0.9(5) . . . . ?
C29 C30 C31 C26 -0.7(6) . . . . ?
C27 C26 C31 C30 1.1(5) . . . . ?
N2 C26 C31 C30 -176.7(3) . . . . ?
C27 C28 C32 N3 174.5(3) . . . . ?
C29 C28 C32 N3 -5.3(5) . . . . ?
N3 C33 C34 O4 -69.9(4) . . . . ?
C20 C25 N1 N2 170.9(3) . . . . ?
C24 C25 N1 N2 -10.1(5) . . . . ?
C25 N1 N2 C26 178.4(3) . . . . ?
C27 C26 N2 N1 176.8(3) . . . . ?
C31 C26 N2 N1 -5.3(5) . . . . ?
C28 C32 N3 C33 -175.1(3) . . . . ?
C34 C33 N3 C32 67.1(5) . . . . ?
O2 C19 O1 Sn1 4.7(4) . . . . ?
C20 C19 O1 Sn1 -171.61(19) . . . . ?
C30 C29 O3 Sn1 15.2(5) . . . 2_656 ?
C28 C29 O3 Sn1 -165.7(2) . . . 2_656 ?
